data_7207349
loop_
_publ_author_name
'Akhbari, Kamran'
'Morsali, Ali'

_publ_section_title
;
 Halogen dipole moment effect of phenolic ring on formation of stair like
 polymers or polymers with tetranuclear cubic cage units; new precursors
 for preparation of TlCl and Tl2O3 nanostructures
;
_journal_issue 5
_journal_name_full CrystEngComm
_journal_page_first 1618
_journal_paper_doi 10.1039/c1ce06132a
_journal_volume 14
_journal_year 2012
_chemical_formula_moiety 'C24 H12 Br4 Cl4 O4 Tl4'
_chemical_formula_sum 'C24 H12 Br4 Cl4 O4 Tl4'
_chemical_formula_weight 1643.26
_chemical_name_systematic
;
?
;
_space_group_IT_number 88
_symmetry_cell_setting tetragonal
_symmetry_space_group_name_Hall '-I 4ad'
_symmetry_space_group_name_H-M 'I 41/a :2'
_atom_sites_solution_hydrogens geom
_atom_sites_solution_primary direct
_atom_sites_solution_secondary difmap
_audit_creation_method SHELXL-97
_cell_angle_alpha 90.00
_cell_angle_beta 90.00
_cell_angle_gamma 90.00
_cell_formula_units_Z 4
_cell_length_a 17.4773(7)
_cell_length_b 17.4773(7)
_cell_length_c 10.2912(2)
_cell_measurement_reflns_used 2146
_cell_measurement_temperature 100(2)
_cell_measurement_theta_max 29.30
_cell_measurement_theta_min 3.27
_cell_volume 3143.51(19)
_computing_cell_refinement 'Bruker Apex II'
_computing_data_collection 'Bruker Apex II'
_computing_data_reduction 'Bruker SAINT'
_computing_molecular_graphics 'Bruker ShelXTL'
_computing_publication_material 'Bruker ShelXTL'
_computing_structure_refinement 'SHELXL-97 (Sheldrick, 2008)'
_computing_structure_solution 'SHELXS-97 (Sheldrick, 2008)'
_diffrn_ambient_temperature 100(2)
_diffrn_measured_fraction_theta_full 0.993
_diffrn_measured_fraction_theta_max 0.910
_diffrn_measurement_device_type 'CCD area detector'
_diffrn_measurement_method 'phi and omega scans'
_diffrn_radiation_monochromator graphite
_diffrn_radiation_source 'sealed tube'
_diffrn_radiation_type MoK\a
_diffrn_radiation_wavelength 0.71073
_diffrn_reflns_av_R_equivalents 0.0614
_diffrn_reflns_av_sigmaI/netI 0.0525
_diffrn_reflns_limit_h_max 24
_diffrn_reflns_limit_h_min -24
_diffrn_reflns_limit_k_max 26
_diffrn_reflns_limit_k_min -21
_diffrn_reflns_limit_l_max 15
_diffrn_reflns_limit_l_min -15
_diffrn_reflns_number 10274
_diffrn_reflns_theta_full 27.50
_diffrn_reflns_theta_max 32.84
_diffrn_reflns_theta_min 2.30
_exptl_absorpt_coefficient_mu 25.898
_exptl_absorpt_correction_T_max 0.6955
_exptl_absorpt_correction_T_min 0.4890
_exptl_absorpt_correction_type multi-scan
_exptl_absorpt_process_details 'SADABS V2.10'
_exptl_crystal_colour colourless
_exptl_crystal_density_diffrn 3.472
_exptl_crystal_density_method 'not measured'
_exptl_crystal_description plate
_exptl_crystal_F_000 2880.0
_exptl_crystal_size_max 0.119
_exptl_crystal_size_mid 0.115
_exptl_crystal_size_min 0.039
_refine_diff_density_max 1.651
_refine_diff_density_min -2.352
_refine_diff_density_rms 0.664
_refine_ls_extinction_method none
_refine_ls_goodness_of_fit_ref 1.108
_refine_ls_hydrogen_treatment constr
_refine_ls_matrix_type full
_refine_ls_number_parameters 91
_refine_ls_number_reflns 2659
_refine_ls_number_restraints 0
_refine_ls_restrained_S_all 1.108
_refine_ls_R_factor_all 0.0542
_refine_ls_R_factor_gt 0.0326
_refine_ls_shift/su_max 0.008
_refine_ls_shift/su_mean 0.001
_refine_ls_structure_factor_coef Fsqd
_refine_ls_weighting_details 'calc w=1/[\s^2^(Fo^2^)+(0.0590P)^2^+0.0000P] where P=(Fo^2^+2Fc^2^)/3'
_refine_ls_weighting_scheme calc
_refine_ls_wR_factor_gt 0.0778
_refine_ls_wR_factor_ref 0.1142
_reflns_number_gt 2069
_reflns_number_total 2925
_reflns_threshold_expression >2sigma(I)
_cod_data_source_file c1ce06132a.txt
_cod_data_source_block 5
_cod_original_cell_volume 3143.5(4)
_cod_original_sg_symbol_H-M I41/a
_cod_database_code 7207349

loop_
_symmetry_equiv_pos_as_xyz
'x, y, z'
'-y+3/4, x+1/4, z+1/4'
'-x+1/2, -y, z+1/2'
'y+3/4, -x+3/4, z+3/4'
'x+1/2, y+1/2, z+1/2'
'-y+5/4, x+3/4, z+3/4'
'-x+1, -y+1/2, z+1'
'y+5/4, -x+5/4, z+5/4'
'-x, -y, -z'
'y-3/4, -x-1/4, -z-1/4'
'x-1/2, y, -z-1/2'
'-y-3/4, x-3/4, -z-3/4'
'-x+1/2, -y+1/2, -z+1/2'
'y-1/4, -x+1/4, -z+1/4'
'x, y+1/2, -z'
'-y-1/4, x-1/4, -z-1/4'

loop_
_atom_site_label
_atom_site_type_symbol
_atom_site_fract_x
_atom_site_fract_y
_atom_site_fract_z
_atom_site_U_iso_or_equiv
_atom_site_adp_type
_atom_site_occupancy
_atom_site_symmetry_multiplicity
_atom_site_calc_flag
_atom_site_refinement_flags
Tl1 Tl 0.124010(17) 0.263927(18) 0.73876(3) 0.01547(11) Uani 1 1 d .
Br1 Br 0.19407(5) 0.39847(5) 0.53652(7) 0.0211(2) Uani 1 1 d .
Cl1 Cl 0.24002(13) 0.34790(13) 0.01361(18) 0.0221(4) Uani 1 1 d .
O1 O 0.0867(3) 0.2590(3) 0.5012(5) 0.0133(10) Uani 1 1 d .
C1 C 0.1228(4) 0.2782(5) 0.3924(7) 0.0151(15) Uani 1 1 d .
C2 C 0.1729(5) 0.3407(4) 0.3841(7) 0.0144(15) Uani 1 1 d .
C3 C 0.2097(5) 0.3616(5) 0.2697(7) 0.0159(15) Uani 1 1 d .
H3 H 0.2435 0.4027 0.2685 0.019 Uiso 1 1 calc R
C4 C 0.1956(4) 0.3206(4) 0.1584(7) 0.0143(15) Uani 1 1 d .
C5 C 0.1469(5) 0.2584(4) 0.1598(7) 0.0165(16) Uani 1 1 d .
H5 H 0.1382 0.2308 0.0839 0.020 Uiso 1 1 calc R
C6 C 0.1107(5) 0.2370(5) 0.2745(7) 0.0160(15) Uani 1 1 d .
H6 H 0.0780 0.1951 0.2744 0.019 Uiso 1 1 calc R

loop_
_atom_site_aniso_label
_atom_site_aniso_U_11
_atom_site_aniso_U_22
_atom_site_aniso_U_33
_atom_site_aniso_U_23
_atom_site_aniso_U_13
_atom_site_aniso_U_12
Tl1 0.01505(17) 0.01866(18) 0.01271(14) 0.00004(10) -0.00140(9) -0.00048(11)
Br1 0.0234(5) 0.0239(5) 0.0161(3) -0.0047(3) 0.0027(3) -0.0098(3)
Cl1 0.0228(11) 0.0281(12) 0.0153(7) 0.0057(7) 0.0066(7) 0.0026(9)
O1 0.013(3) 0.016(3) 0.010(2) 0.0014(18) 0.0011(19) 0.000(2)
C1 0.011(4) 0.019(4) 0.015(3) 0.002(3) 0.002(3) 0.006(3)
C2 0.019(4) 0.011(4) 0.013(3) 0.001(3) -0.001(3) -0.003(3)
C3 0.012(4) 0.018(4) 0.017(3) 0.000(3) 0.002(3) 0.000(3)
C4 0.014(4) 0.017(4) 0.012(3) 0.004(3) 0.005(3) 0.006(3)
C5 0.018(4) 0.018(4) 0.013(3) 0.003(3) -0.001(3) 0.002(3)
C6 0.018(4) 0.015(4) 0.015(3) 0.000(3) -0.002(3) -0.002(3)

loop_
_atom_type_symbol
_atom_type_description
_atom_type_scat_dispersion_real
_atom_type_scat_dispersion_imag
_atom_type_scat_source
C C 0.0033 0.0016 'International Tables Vol C Tables 4.2.6.8 and 6.1.1.4'
H H 0.0000 0.0000 'International Tables Vol C Tables 4.2.6.8 and 6.1.1.4'
Br Br -0.2901 2.4595 'International Tables Vol C Tables 4.2.6.8 and 6.1.1.4'
Cl Cl 0.1484 0.1585 'International Tables Vol C Tables 4.2.6.8 and 6.1.1.4'
O O 0.0106 0.0060 'International Tables Vol C Tables 4.2.6.8 and 6.1.1.4'
Tl Tl -2.8358 9.6688 'International Tables Vol C Tables 4.2.6.8 and 6.1.1.4'

loop_
_geom_angle_atom_site_label_1
_geom_angle_atom_site_label_2
_geom_angle_atom_site_label_3
_geom_angle
_geom_angle_site_symmetry_1
_geom_angle_site_symmetry_3
O1 Tl1 O1 80.10(19) . 12_667
O1 Tl1 O1 79.69(19) . 14_556
O1 Tl1 O1 69.8(2) 12_667 14_556
C1 O1 Tl1 133.1(5) . .
C1 O1 Tl1 118.9(5) . 14_556
Tl1 O1 Tl1 96.65(16) . 14_556
C1 O1 Tl1 98.9(4) . 12_667
Tl1 O1 Tl1 96.12(17) . 12_667
Tl1 O1 Tl1 110.0(2) 14_556 12_667
O1 C1 C2 123.1(7) . .
O1 C1 C6 121.3(8) . .
C2 C1 C6 115.7(7) . .
C3 C2 C1 123.1(7) . .
C3 C2 Br1 118.0(6) . .
C1 C2 Br1 119.0(5) . .
C4 C3 C2 119.0(8) . .
C4 C3 H3 120.5 . .
C2 C3 H3 120.5 . .
C3 C4 C5 120.9(7) . .
C3 C4 Cl1 119.2(6) . .
C5 C4 Cl1 119.9(6) . .
C4 C5 C6 120.0(7) . .
C4 C5 H5 120.0 . .
C6 C5 H5 120.0 . .
C5 C6 C1 121.3(8) . .
C5 C6 H6 119.3 . .
C1 C6 H6 119.3 . .

loop_
_geom_bond_atom_site_label_1
_geom_bond_atom_site_label_2
_geom_bond_distance
_geom_bond_site_symmetry_2
Tl1 O1 2.532(5) .
Tl1 O1 2.651(6) 12_667
Tl1 O1 2.673(6) 14_556
Br1 C2 1.902(7) .
Cl1 C4 1.747(7) .
O1 C1 1.328(9) .
O1 Tl1 2.651(6) 14_556
O1 Tl1 2.673(6) 12_667
C1 C2 1.402(11) .
C1 C6 1.427(11) .
C2 C3 1.391(10) .
C3 C4 1.373(10) .
C3 H3 0.9300 .
C4 C5 1.381(11) .
C5 C6 1.390(10) .
C5 H5 0.9300 .
C6 H6 0.9300 .

loop_
_geom_torsion_atom_site_label_1
_geom_torsion_atom_site_label_2
_geom_torsion_atom_site_label_3
_geom_torsion_atom_site_label_4
_geom_torsion
_geom_torsion_site_symmetry_1
_geom_torsion_site_symmetry_4
O1 Tl1 O1 C1 128.2(7) 12_667 .
O1 Tl1 O1 C1 -160.7(7) 14_556 .
O1 Tl1 O1 Tl1 -91.08(5) 12_667 14_556
O1 Tl1 O1 Tl1 -20.0(2) 14_556 14_556
O1 Tl1 O1 Tl1 20.0(2) 12_667 12_667
O1 Tl1 O1 Tl1 91.03(5) 14_556 12_667
Tl1 O1 C1 C2 -35.1(11) . .
Tl1 O1 C1 C2 -169.2(6) 14_556 .
Tl1 O1 C1 C2 72.0(7) 12_667 .
Tl1 O1 C1 C6 146.7(6) . .
Tl1 O1 C1 C6 12.6(9) 14_556 .
Tl1 O1 C1 C6 -106.2(7) 12_667 .
O1 C1 C2 C3 -178.9(7) . .
C6 C1 C2 C3 -0.7(11) . .
O1 C1 C2 Br1 2.7(10) . .
C6 C1 C2 Br1 -179.0(6) . .
C1 C2 C3 C4 1.4(12) . .
Br1 C2 C3 C4 179.8(6) . .
C2 C3 C4 C5 -1.4(12) . .
C2 C3 C4 Cl1 178.5(6) . .
C3 C4 C5 C6 0.7(12) . .
Cl1 C4 C5 C6 -179.2(6) . .
C4 C5 C6 C1 0.0(12) . .
O1 C1 C6 C5 178.3(7) . .
C2 C1 C6 C5 0.0(11) . .
